data_2022977
loop_
_publ_author_name
'Upmann, Daniel'
'Jones, Peter G.'
'Bockfeld, Dirk'
'T&#xe2;rcoveanu, Eliza'

_publ_section_title
;
 Crystal structures of sixteen phosphane chalcogenide complexes of gold(I)
 chloride, bromide and iodide.
;
_journal_coeditor_code YZ2044
_journal_issue 'Pt 1'
_journal_name_full 'Acta crystallographica. Section E, Crystallographic communications'
_journal_page_first 34
_journal_page_last 49
_journal_paper_doi 10.1107/S2056989023010459
_journal_volume 80
_journal_year 2024
_chemical_formula_iupac '[Au Br (C12 H27 P Se)]'
_chemical_formula_moiety 'C12 H27 Au Br P Se'
_chemical_formula_sum 'C12 H27 Au Br P Se'
_chemical_formula_weight 558.14
_chemical_name_systematic
;
Bromido(tri-<i>tert</i>-butylphosphane selenide-\k<i>Se</i>)gold
;
_space_group_crystal_system monoclinic
_space_group_IT_number 14
_space_group_name_Hall '-P 2ybc'
_space_group_name_H-M_alt 'P 1 21/c 1'
_atom_sites_solution_hydrogens geom
_atom_sites_solution_primary direct
_atom_sites_solution_secondary difmap
_audit_creation_method SHELXL-2019/3
_cell_angle_alpha 90
_cell_angle_beta 90.0892(18)
_cell_angle_gamma 90
_cell_formula_units_Z 4
_cell_length_a 8.29705(16)
_cell_length_b 13.6959(3)
_cell_length_c 14.6444(3)
_cell_measurement_reflns_used 15187
_cell_measurement_temperature 100(2)
_cell_measurement_theta_max 30.7995
_cell_measurement_theta_min 2.4498
_cell_volume 1664.12(6)
_computing_cell_refinement
;
CrysAlisPro, Version 1.171.35.21 (Rigaku OD, 2020)
;
_computing_data_collection
;
CrysAlisPro, Version 1.171.35.21 (Rigaku OD, 2020)
;
_computing_data_reduction
;
CrysAlisPro, Version 1.171.35.21 (Rigaku OD, 2020)
;
_computing_molecular_graphics
;
Bruker XP (Bruker, 1998)
;
_computing_publication_material
;
SHELXL-2019/3 (Sheldrick, 2015)
;
_computing_structure_refinement
;
SHELXL-2019/3 (Sheldrick, 2015)
;
_computing_structure_solution
;
SHELXS-97 (Sheldrick, 2008)
;
_diffrn_ambient_temperature 100(2)
_diffrn_detector_area_resol_mean 16.1419
_diffrn_measured_fraction_theta_full 0.991
_diffrn_measured_fraction_theta_max 0.956
_diffrn_measurement_device_type 'Oxford Diffraction Xcalibur, Eos'
_diffrn_measurement_method '\w scan'
_diffrn_radiation_type MoK\a
_diffrn_radiation_wavelength 0.71073
_diffrn_reflns_av_R_equivalents 0.0413
_diffrn_reflns_av_unetI/netI 0.0238
_diffrn_reflns_limit_h_max 11
_diffrn_reflns_limit_h_min -11
_diffrn_reflns_limit_k_max 19
_diffrn_reflns_limit_k_min -19
_diffrn_reflns_limit_l_max 20
_diffrn_reflns_limit_l_min -21
_diffrn_reflns_number 48617
_diffrn_reflns_theta_full 30.000
_diffrn_reflns_theta_max 30.868
_diffrn_reflns_theta_min 2.455
_diffrn_source 'fine-focus sealed tube'
_exptl_absorpt_coefficient_mu 13.503
_exptl_absorpt_correction_T_max 1.00000
_exptl_absorpt_correction_T_min 0.39829
_exptl_absorpt_correction_type multi-scan
_exptl_absorpt_process_details
;
CrysAlisPro, Version 1.171.35.21 (Rigaku OD, 2020)
;
_exptl_crystal_colour 'pale orange'
_exptl_crystal_density_diffrn 2.228
_exptl_crystal_density_method 'not measured'
_exptl_crystal_description block
_exptl_crystal_F_000 1048
_exptl_crystal_size_max 0.2
_exptl_crystal_size_mid 0.1
_exptl_crystal_size_min 0.1
_refine_diff_density_max 1.390
_refine_diff_density_min -0.909
_refine_ls_extinction_method none
_refine_ls_goodness_of_fit_ref 1.111
_refine_ls_hydrogen_treatment constr
_refine_ls_matrix_type full
_refine_ls_number_parameters 154
_refine_ls_number_reflns 5005
_refine_ls_number_restraints 0
_refine_ls_restrained_S_all 1.111
_refine_ls_R_factor_all 0.0288
_refine_ls_R_factor_gt 0.0226
_refine_ls_shift/su_max 0.003
_refine_ls_shift/su_mean 0.000
_refine_ls_structure_factor_coef Fsqd
_refine_ls_weighting_details 'w=1/[\s^2^(Fo^2^)+(0.0129P)^2^+2.7511P] where P=(Fo^2^+2Fc^2^)/3'
_refine_ls_weighting_scheme calc
_refine_ls_wR_factor_gt 0.0418
_refine_ls_wR_factor_ref 0.0433
_reflns_number_gt 4493
_reflns_number_total 5005
_reflns_threshold_expression 'I > 2\s(I)'
_cod_data_source_file yz2044sup1.cif
_cod_data_source_block 8b
_cod_depositor_comments 'Adding full bibliography for 2022965--2022980.cif.'
_cod_original_cell_volume 1664.11(5)
_cod_original_sg_symbol_H-M 'P 21/c'
_cod_database_code 2022977
_cod_database_fobs_code 2022977
_shelx_space_group_comment
;
The symmetry employed for this shelxl refinement is uniquely defined
by the following loop, which should always be used as a source of
symmetry information in preference to the above space-group names.
They are only intended as comments.
;
_shelx_estimated_absorpt_t_min 0.173
_shelx_estimated_absorpt_t_max 0.345

loop_
_space_group_symop_operation_xyz
'x, y, z'
'-x, y+1/2, -z+1/2'
'-x, -y, -z'
'x, -y-1/2, z-1/2'

loop_
_atom_site_type_symbol
_atom_site_label
_atom_site_fract_x
_atom_site_fract_y
_atom_site_fract_z
_atom_site_U_iso_or_equiv
_atom_site_adp_type
_atom_site_calc_flag
_atom_site_occupancy
_atom_site_disorder_assembly
_atom_site_disorder_group
Au Au1 0.26368(2) 0.32467(2) 0.61575(2) 0.01604(3) Uani d 1 . .
Br Br1 0.16630(4) 0.23290(2) 0.48775(2) 0.02017(6) Uani d 1 . .
P P1 0.25185(8) 0.54948(5) 0.74590(5) 0.01046(13) Uani d 1 . .
Se Se1 0.37034(4) 0.40571(2) 0.74633(2) 0.02129(7) Uani d 1 . .
C C1 0.3046(4) 0.5991(2) 0.86343(18) 0.0166(6) Uani d 1 . .
C C2 0.0258(3) 0.5366(2) 0.7309(2) 0.0167(6) Uani d 1 . .
C C3 0.3426(3) 0.6278(2) 0.65252(19) 0.0151(5) Uani d 1 . .
C C11 0.2808(4) 0.7110(2) 0.8708(2) 0.0209(6) Uani d 1 . .
H H11A 0.171135 0.728031 0.851524 0.031 Uiso calc 1 . .
H H11B 0.358748 0.744250 0.831364 0.031 Uiso calc 1 . .
H H11C 0.297302 0.731656 0.934224 0.031 Uiso calc 1 . .
C C12 0.4803(4) 0.5754(3) 0.8886(2) 0.0262(7) Uani d 1 . .
H H12A 0.505662 0.603505 0.948464 0.039 Uiso calc 1 . .
H H12B 0.552545 0.603058 0.842504 0.039 Uiso calc 1 . .
H H12C 0.494643 0.504384 0.890925 0.039 Uiso calc 1 . .
C C13 0.2007(4) 0.5493(2) 0.93707(19) 0.0242(7) Uani d 1 . .
H H13A 0.235963 0.570954 0.997677 0.036 Uiso calc 1 . .
H H13B 0.212691 0.478314 0.932374 0.036 Uiso calc 1 . .
H H13C 0.087356 0.567012 0.927980 0.036 Uiso calc 1 . .
C C21 -0.0612(4) 0.6293(2) 0.7649(2) 0.0240(7) Uani d 1 . .
H H21A -0.015004 0.686781 0.734855 0.036 Uiso calc 1 . .
H H21B -0.047493 0.635167 0.831124 0.036 Uiso calc 1 . .
H H21C -0.176214 0.624804 0.750205 0.036 Uiso calc 1 . .
C C22 -0.0362(4) 0.4462(3) 0.7834(2) 0.0283(7) Uani d 1 . .
H H22A -0.153537 0.441677 0.776778 0.042 Uiso calc 1 . .
H H22B -0.008471 0.452570 0.848202 0.042 Uiso calc 1 . .
H H22C 0.013995 0.387218 0.758531 0.042 Uiso calc 1 . .
C C23 -0.0190(4) 0.5217(2) 0.6304(2) 0.0220(6) Uani d 1 . .
H H23A -0.134654 0.508052 0.625439 0.033 Uiso calc 1 . .
H H23B 0.042213 0.466624 0.605609 0.033 Uiso calc 1 . .
H H23C 0.006633 0.581000 0.595900 0.033 Uiso calc 1 . .
C C31 0.2556(4) 0.7263(2) 0.6405(2) 0.0211(6) Uani d 1 . .
H H31A 0.245375 0.758435 0.699948 0.032 Uiso calc 1 . .
H H31B 0.148198 0.715064 0.614624 0.032 Uiso calc 1 . .
H H31C 0.317965 0.767955 0.599159 0.032 Uiso calc 1 . .
C C32 0.5199(4) 0.6478(3) 0.6764(2) 0.0250(7) Uani d 1 . .
H H32A 0.571076 0.683357 0.626157 0.038 Uiso calc 1 . .
H H32B 0.576032 0.585706 0.686109 0.038 Uiso calc 1 . .
H H32C 0.525617 0.687100 0.732260 0.038 Uiso calc 1 . .
C C33 0.3432(4) 0.5742(2) 0.5605(2) 0.0241(7) Uani d 1 . .
H H33A 0.232050 0.564088 0.539909 0.036 Uiso calc 1 . .
H H33B 0.396690 0.510808 0.567588 0.036 Uiso calc 1 . .
H H33C 0.401388 0.613363 0.515287 0.036 Uiso calc 1 . .

loop_
_atom_site_aniso_label
_atom_site_aniso_U_11
_atom_site_aniso_U_22
_atom_site_aniso_U_33
_atom_site_aniso_U_12
_atom_site_aniso_U_13
_atom_site_aniso_U_23
Au1 0.01950(6) 0.00993(5) 0.01870(5) 0.00180(4) 0.00244(4) -0.00047(4)
Br1 0.02619(15) 0.01570(14) 0.01861(13) -0.00027(11) 0.00072(11) -0.00063(11)
P1 0.0114(3) 0.0093(3) 0.0107(3) 0.0004(2) -0.0003(2) 0.0001(2)
Se1 0.02680(16) 0.01297(14) 0.02409(15) 0.00737(12) -0.00708(12) -0.00134(12)
C1 0.0213(14) 0.0168(14) 0.0116(12) -0.0014(11) -0.0037(10) 0.0002(11)
C2 0.0119(13) 0.0162(14) 0.0221(14) -0.0021(11) 0.0003(11) -0.0057(11)
C3 0.0153(13) 0.0156(14) 0.0144(12) 0.0002(11) 0.0021(10) 0.0002(11)
C11 0.0310(17) 0.0155(14) 0.0162(14) -0.0050(13) -0.0023(12) -0.0036(11)
C12 0.0271(17) 0.0309(18) 0.0206(15) -0.0028(14) -0.0128(13) 0.0012(13)
C13 0.0391(19) 0.0226(16) 0.0110(13) -0.0055(14) 0.0014(12) 0.0025(12)
C21 0.0120(14) 0.0257(17) 0.0343(17) 0.0041(12) 0.0003(12) -0.0118(14)
C22 0.0254(17) 0.0253(18) 0.0341(18) -0.0118(14) 0.0065(14) -0.0033(14)
C23 0.0168(14) 0.0234(16) 0.0258(15) 0.0042(12) -0.0073(12) -0.0095(13)
C31 0.0344(18) 0.0149(15) 0.0140(13) 0.0024(12) 0.0005(12) 0.0031(11)
C32 0.0172(15) 0.0252(17) 0.0326(17) -0.0050(13) 0.0065(13) 0.0019(14)
C33 0.0356(18) 0.0217(16) 0.0150(14) -0.0007(14) 0.0094(13) -0.0018(12)

loop_
_atom_type_symbol
_atom_type_description
_atom_type_scat_dispersion_real
_atom_type_scat_dispersion_imag
_atom_type_scat_source
C C 0.0033 0.0016 'International Tables Vol C Tables 4.2.6.8 and 6.1.1.4'
H H 0.0000 0.0000 'International Tables Vol C Tables 4.2.6.8 and 6.1.1.4'
P P 0.1023 0.0942 'International Tables Vol C Tables 4.2.6.8 and 6.1.1.4'
Se Se -0.0929 2.2259 'International Tables Vol C Tables 4.2.6.8 and 6.1.1.4'
Br Br -0.2901 2.4595 'International Tables Vol C Tables 4.2.6.8 and 6.1.1.4'
Au Au -2.0133 8.8022 'International Tables Vol C Tables 4.2.6.8 and 6.1.1.4'

loop_
_geom_angle_atom_site_label_1
_geom_angle_atom_site_label_2
_geom_angle_atom_site_label_3
_geom_angle_site_symmetry_1
_geom_angle_site_symmetry_3
_geom_angle
_geom_angle_publ_flag
Se1 Au1 Br1 . . 175.936(11) y
C3 P1 C2 . . 111.30(13) y
C3 P1 C1 . . 111.06(13) y
C2 P1 C1 . . 111.39(13) y
C3 P1 Se1 . . 109.31(9) y
C2 P1 Se1 . . 111.01(10) y
C1 P1 Se1 . . 102.43(9) y
P1 Se1 Au1 . . 104.44(2) y
C12 C1 C13 . . 105.6(2) ?
C12 C1 C11 . . 108.3(3) ?
C13 C1 C11 . . 108.5(2) ?
C12 C1 P1 . . 111.0(2) ?
C13 C1 P1 . . 110.3(2) ?
C11 C1 P1 . . 112.82(19) ?
C23 C2 C21 . . 107.8(3) ?
C23 C2 C22 . . 107.0(2) ?
C21 C2 C22 . . 110.0(2) ?
C23 C2 P1 . . 111.3(2) ?
C21 C2 P1 . . 110.4(2) ?
C22 C2 P1 . . 110.3(2) ?
C33 C3 C32 . . 106.3(2) ?
C33 C3 C31 . . 108.7(2) ?
C32 C3 C31 . . 108.6(3) ?
C33 C3 P1 . . 111.4(2) ?
C32 C3 P1 . . 108.5(2) ?
C31 C3 P1 . . 113.07(19) ?
C1 C11 H11A . . 109.5 ?
C1 C11 H11B . . 109.5 ?
H11A C11 H11B . . 109.5 ?
C1 C11 H11C . . 109.5 ?
H11A C11 H11C . . 109.5 ?
H11B C11 H11C . . 109.5 ?
C1 C12 H12A . . 109.5 ?
C1 C12 H12B . . 109.5 ?
H12A C12 H12B . . 109.5 ?
C1 C12 H12C . . 109.5 ?
H12A C12 H12C . . 109.5 ?
H12B C12 H12C . . 109.5 ?
C1 C13 H13A . . 109.5 ?
C1 C13 H13B . . 109.5 ?
H13A C13 H13B . . 109.5 ?
C1 C13 H13C . . 109.5 ?
H13A C13 H13C . . 109.5 ?
H13B C13 H13C . . 109.5 ?
C2 C21 H21A . . 109.5 ?
C2 C21 H21B . . 109.5 ?
H21A C21 H21B . . 109.5 ?
C2 C21 H21C . . 109.5 ?
H21A C21 H21C . . 109.5 ?
H21B C21 H21C . . 109.5 ?
C2 C22 H22A . . 109.5 ?
C2 C22 H22B . . 109.5 ?
H22A C22 H22B . . 109.5 ?
C2 C22 H22C . . 109.5 ?
H22A C22 H22C . . 109.5 ?
H22B C22 H22C . . 109.5 ?
C2 C23 H23A . . 109.5 ?
C2 C23 H23B . . 109.5 ?
H23A C23 H23B . . 109.5 ?
C2 C23 H23C . . 109.5 ?
H23A C23 H23C . . 109.5 ?
H23B C23 H23C . . 109.5 ?
C3 C31 H31A . . 109.5 ?
C3 C31 H31B . . 109.5 ?
H31A C31 H31B . . 109.5 ?
C3 C31 H31C . . 109.5 ?
H31A C31 H31C . . 109.5 ?
H31B C31 H31C . . 109.5 ?
C3 C32 H32A . . 109.5 ?
C3 C32 H32B . . 109.5 ?
H32A C32 H32B . . 109.5 ?
C3 C32 H32C . . 109.5 ?
H32A C32 H32C . . 109.5 ?
H32B C32 H32C . . 109.5 ?
C3 C33 H33A . . 109.5 ?
C3 C33 H33B . . 109.5 ?
H33A C33 H33B . . 109.5 ?
C3 C33 H33C . . 109.5 ?
H33A C33 H33C . . 109.5 ?
H33B C33 H33C . . 109.5 ?

loop_
_geom_bond_atom_site_label_1
_geom_bond_atom_site_label_2
_geom_bond_site_symmetry_2
_geom_bond_distance
_geom_bond_publ_flag
Au1 Se1 . 2.3805(3) y
Au1 Br1 . 2.3961(3) y
P1 C3 . 1.895(3) ?
P1 C2 . 1.896(3) ?
P1 C1 . 1.901(3) ?
P1 Se1 . 2.2008(7) y
C1 C12 . 1.538(4) ?
C1 C13 . 1.541(4) ?
C1 C11 . 1.549(4) ?
C2 C23 . 1.530(4) ?
C2 C21 . 1.543(4) ?
C2 C22 . 1.545(4) ?
C3 C33 . 1.535(4) ?
C3 C32 . 1.536(4) ?
C3 C31 . 1.539(4) ?
C11 H11A . 0.9800 ?
C11 H11B . 0.9800 ?
C11 H11C . 0.9800 ?
C12 H12A . 0.9800 ?
C12 H12B . 0.9800 ?
C12 H12C . 0.9800 ?
C13 H13A . 0.9800 ?
C13 H13B . 0.9800 ?
C13 H13C . 0.9800 ?
C21 H21A . 0.9800 ?
C21 H21B . 0.9800 ?
C21 H21C . 0.9800 ?
C22 H22A . 0.9800 ?
C22 H22B . 0.9800 ?
C22 H22C . 0.9800 ?
C23 H23A . 0.9800 ?
C23 H23B . 0.9800 ?
C23 H23C . 0.9800 ?
C31 H31A . 0.9800 ?
C31 H31B . 0.9800 ?
C31 H31C . 0.9800 ?
C32 H32A . 0.9800 ?
C32 H32B . 0.9800 ?
C32 H32C . 0.9800 ?
C33 H33A . 0.9800 ?
C33 H33B . 0.9800 ?
C33 H33C . 0.9800 ?

loop_
_geom_hbond_atom_site_label_D
_geom_hbond_atom_site_label_H
_geom_hbond_atom_site_label_A
_geom_hbond_site_symmetry_A
_geom_hbond_distance_DH
_geom_hbond_distance_HA
_geom_hbond_distance_DA
_geom_hbond_angle_DHA
_geom_hbond_publ_flag
C13 H13B Br1 4_566 0.98 3.03 3.946(3) 156.3 yes
C32 H32A Br1 3_666 0.98 2.98 3.905(3) 158.6 yes
C33 H33B Au1 . 0.98 2.87 3.573(3) 129.7 yes
C23 H23B Au1 . 0.98 2.68 3.582(3) 153.4 yes
C12 H12C Se1 . 0.98 2.71 3.251(3) 114.9 yes
C33 H33B Se1 . 0.98 3.00 3.574(3) 119.0 yes
C22 H22C Se1 . 0.98 2.97 3.462(3) 112.1 yes

loop_
_geom_torsion_atom_site_label_1
_geom_torsion_atom_site_label_2
_geom_torsion_atom_site_label_3
_geom_torsion_atom_site_label_4
_geom_torsion_site_symmetry_1
_geom_torsion_site_symmetry_2
_geom_torsion_site_symmetry_3
_geom_torsion_site_symmetry_4
_geom_torsion
_geom_torsion_publ_flag
C3 P1 Se1 Au1 . . . . -74.10(10) y
C2 P1 Se1 Au1 . . . . 49.06(10) y
C1 P1 Se1 Au1 . . . . 168.05(9) y
C3 P1 C1 C12 . . . . -75.8(2) ?
C2 P1 C1 C12 . . . . 159.5(2) ?
Se1 P1 C1 C12 . . . . 40.8(2) ?
C3 P1 C1 C13 . . . . 167.5(2) ?
C2 P1 C1 C13 . . . . 42.8(3) ?
Se1 P1 C1 C13 . . . . -75.9(2) ?
C3 P1 C1 C11 . . . . 45.9(2) ?
C2 P1 C1 C11 . . . . -78.7(2) ?
Se1 P1 C1 C11 . . . . 162.5(2) ?
C3 P1 C2 C23 . . . . 41.1(2) ?
C1 P1 C2 C23 . . . . 165.7(2) ?
Se1 P1 C2 C23 . . . . -80.9(2) ?
C3 P1 C2 C21 . . . . -78.5(2) ?
C1 P1 C2 C21 . . . . 46.0(3) ?
Se1 P1 C2 C21 . . . . 159.45(19) ?
C3 P1 C2 C22 . . . . 159.7(2) ?
C1 P1 C2 C22 . . . . -75.8(2) ?
Se1 P1 C2 C22 . . . . 37.7(2) ?
C2 P1 C3 C33 . . . . -71.6(2) ?
C1 P1 C3 C33 . . . . 163.7(2) ?
Se1 P1 C3 C33 . . . . 51.4(2) ?
C2 P1 C3 C32 . . . . 171.7(2) ?
C1 P1 C3 C32 . . . . 47.0(2) ?
Se1 P1 C3 C32 . . . . -65.3(2) ?
C2 P1 C3 C31 . . . . 51.2(2) ?
C1 P1 C3 C31 . . . . -73.5(2) ?
Se1 P1 C3 C31 . . . . 174.16(18) ?
